data_7019617
loop_
_publ_author_name
'Brooks, Neil R.'
'Schaltin, Stijn'
'Van Hecke, Kristof'
'Van Meervelt, Luc'
'Fransaer, Jan'
'Binnemans, Koen'

_publ_section_title
;
 Heteroleptic silver-containing ionic liquids.
;
_journal_issue 23
_journal_name_full 'Dalton transactions (Cambridge, England : 2003)'
_journal_page_first 6902
_journal_page_last 6905
_journal_paper_doi 10.1039/c2dt30725a
_journal_volume 41
_journal_year 2012
_chemical_formula_moiety 'C14 H24 Ag N4, C2 F6 N O4 S2'
_chemical_formula_sum 'C16 H24 Ag F6 N5 O4 S2'
_chemical_formula_weight 636.39
_chemical_melting_point 315
_chemical_name_common
;
bis(N-butylimidazole)silver bistriflimide
;
_chemical_name_systematic
;
bis(N-butylimidazole)silver bis(trifluoromethyl)sulfonylimide
;
_space_group_crystal_system triclinic
_space_group_IT_number 2
_space_group_name_Hall '-P 1'
_space_group_name_H-M_alt 'P -1'
_symmetry_space_group_name_Hall '-P 1'
_symmetry_space_group_name_H-M 'P -1'
_atom_sites_solution_hydrogens geom
_atom_sites_solution_primary direct
_atom_sites_solution_secondary difmap
_audit_creation_date 2012-02-22
_audit_creation_method
;
Olex2 1.1-alpha
(compiled 2011.11.01 svn.r2039, GUI svn.r3906)
;
_cell_angle_alpha 111.575(3)
_cell_angle_beta 90.026(6)
_cell_angle_gamma 97.337(4)
_cell_formula_units_Z 4
_cell_length_a 8.9816(7)
_cell_length_b 16.8076(12)
_cell_length_c 18.0174(18)
_cell_measurement_reflns_used 4745
_cell_measurement_temperature 100
_cell_measurement_theta_max 71.352
_cell_measurement_theta_min 2.854
_cell_volume 2505.3(4)
_computing_cell_refinement 'SAINT v6.28A (Bruker, 2002)'
_computing_data_collection 'SMART v5.625 (Bruker, 2001)'
_computing_data_reduction 'SAINT v6.28A (Bruker, 2002)'
_computing_molecular_graphics
;
O. V. Dolomanov, L. J. Bourhis, R. J. Gildea, J. A. K. Howard and H. Puschmann,
OLEX2: a complete structure solution, refinement and analysis program.
J. Appl. Cryst. (2009). 42, 339-341.
;
_computing_publication_material
;
O. V. Dolomanov, L. J. Bourhis, R. J. Gildea, J. A. K. Howard and H. Puschmann,
OLEX2: a complete structure solution, refinement and analysis program.
J. Appl. Cryst. (2009). 42, 339-341.
;
_computing_structure_refinement
;
XL, G.M. Sheldrick, Acta Cryst.
(2008). A64, 112-122
;
_computing_structure_solution 'SHELXS-97 (Sheldrick, 2008)'
_diffrn_ambient_temperature 100
_diffrn_measured_fraction_theta_full 0.994
_diffrn_measured_fraction_theta_max 0.966
_diffrn_measurement_device_type 'SMART 6000'
_diffrn_measurement_method '\w scans'
_diffrn_radiation_monochromator 'crossed G\"obel mirrors'
_diffrn_radiation_type 'Cu K\a'
_diffrn_radiation_wavelength 1.54184
_diffrn_reflns_av_R_equivalents 0.0729
_diffrn_reflns_av_unetI/netI 0.0916
_diffrn_reflns_limit_h_max 11
_diffrn_reflns_limit_h_min -10
_diffrn_reflns_limit_k_max 20
_diffrn_reflns_limit_k_min -19
_diffrn_reflns_limit_l_max 22
_diffrn_reflns_limit_l_min -22
_diffrn_reflns_number 26010
_diffrn_reflns_theta_full 66.50
_diffrn_reflns_theta_max 71.63
_diffrn_reflns_theta_min 2.64
_diffrn_source 'fine-focus sealed tube'
_diffrn_source_current 40.0
_diffrn_source_power 1.8
_diffrn_source_target Cu
_diffrn_source_voltage 45.0
_exptl_absorpt_coefficient_mu 8.728
_exptl_absorpt_correction_T_max 0.754
_exptl_absorpt_correction_T_min 0.432
_exptl_absorpt_correction_type multi-scan
_exptl_absorpt_process_details
;
SADABS-2008/1 (Bruker,2008) was used for absorption correction.
;
_exptl_crystal_colour colourless
_exptl_crystal_colour_primary colourless
_exptl_crystal_density_diffrn 1.687
_exptl_crystal_density_method 'not measured'
_exptl_crystal_description plate
_exptl_crystal_F_000 1280
_exptl_crystal_size_max 0.5
_exptl_crystal_size_mid 0.1
_exptl_crystal_size_min 0.02
_refine_diff_density_max 1.070
_refine_diff_density_min -0.687
_refine_diff_density_rms 0.131
_refine_ls_extinction_method none
_refine_ls_goodness_of_fit_ref 1.035
_refine_ls_hydrogen_treatment constr
_refine_ls_matrix_type full
_refine_ls_number_parameters 613
_refine_ls_number_reflns 9459
_refine_ls_number_restraints 0
_refine_ls_restrained_S_all 1.035
_refine_ls_R_factor_all 0.0585
_refine_ls_R_factor_gt 0.0443
_refine_ls_shift/su_max 0.001
_refine_ls_shift/su_mean 0.000
_refine_ls_structure_factor_coef Fsqd
_refine_ls_weighting_details 'calc w=1/[\s^2^(Fo^2^)+(0.0000P)^2^+0.0000P] where P=(Fo^2^+2Fc^2^)/3'
_refine_ls_weighting_scheme calc
_refine_ls_wR_factor_gt 0.1003
_refine_ls_wR_factor_ref 0.1077
_reflns_number_gt 7415
_reflns_number_total 9459
_reflns_threshold_expression >2sigma(I)
_cod_data_source_file c2dt30725a.txt
_cod_data_source_block kb23
_cod_database_code 7019617

loop_
_space_group_symop_id
_space_group_symop_operation_xyz
1 'x, y, z'
2 '-x, -y, -z'

loop_
_atom_site_label
_atom_site_type_symbol
_atom_site_fract_x
_atom_site_fract_y
_atom_site_fract_z
_atom_site_U_iso_or_equiv
_atom_site_adp_type
_atom_site_occupancy
_atom_site_symmetry_multiplicity
_atom_site_calc_flag
_atom_site_refinement_flags
Ag1 Ag 0.24540(3) 0.517574(16) 0.470282(16) 0.01796(9) Uani 1 1 d .
Ag2 Ag 0.73840(3) 0.481686(16) 0.029271(16) 0.01788(9) Uani 1 1 d .
N1 N 0.0842(4) 0.4549(2) 0.3756(2) 0.0186(7) Uani 1 1 d .
C2 C -0.0210(4) 0.3913(2) 0.3741(2) 0.0162(8) Uani 1 1 d .
H2 H -0.0392 0.3728 0.4176 0.019 Uiso 1 1 calc R
N3 N -0.0983(4) 0.3565(2) 0.3033(2) 0.0186(7) Uani 1 1 d .
C4 C -0.0381(5) 0.3994(3) 0.2556(2) 0.0236(9) Uani 1 1 d .
H4 H -0.0685 0.3885 0.2018 0.028 Uiso 1 1 calc R
C5 C 0.0735(5) 0.4603(3) 0.3010(3) 0.0245(9) Uani 1 1 d .
H5 H 0.1346 0.5003 0.2842 0.029 Uiso 1 1 calc R
C6 C -0.2150(4) 0.2813(2) 0.2796(2) 0.0204(8) Uani 1 1 d .
H6A H -0.2958 0.2899 0.2471 0.025 Uiso 1 1 calc R
H6B H -0.2595 0.2757 0.3280 0.025 Uiso 1 1 calc R
C7 C -0.1522(5) 0.1993(2) 0.2320(3) 0.0228(9) Uani 1 1 d .
H7A H -0.0704 0.1914 0.2644 0.027 Uiso 1 1 calc R
H7B H -0.1086 0.2049 0.1835 0.027 Uiso 1 1 calc R
C8 C -0.2716(5) 0.1196(3) 0.2074(3) 0.0270(10) Uani 1 1 d .
H8A H -0.3163 0.1145 0.2559 0.032 Uiso 1 1 calc R
H8B H -0.3526 0.1271 0.1743 0.032 Uiso 1 1 calc R
C9 C -0.2080(6) 0.0370(3) 0.1605(4) 0.0397(12) Uani 1 1 d .
H9A H -0.2883 -0.0122 0.1463 0.060 Uiso 1 1 calc R
H9B H -0.1288 0.0287 0.1933 0.060 Uiso 1 1 calc R
H9C H -0.1658 0.0411 0.1117 0.060 Uiso 1 1 calc R
N10 N 0.3999(4) 0.5693(2) 0.56857(19) 0.0189(7) Uani 1 1 d .
C11 C 0.5077(4) 0.6351(2) 0.5835(2) 0.0175(8) Uani 1 1 d .
H11 H 0.5267 0.6679 0.5505 0.021 Uiso 1 1 calc R
N12 N 0.5877(4) 0.6496(2) 0.6519(2) 0.0180(7) Uani 1 1 d .
C13 C 0.5281(5) 0.5896(3) 0.6822(2) 0.0203(8) Uani 1 1 d .
H13 H 0.5607 0.5836 0.7299 0.024 Uiso 1 1 calc R
C14 C 0.4121(5) 0.5399(2) 0.6301(2) 0.0188(8) Uani 1 1 d .
H14 H 0.3494 0.4925 0.6354 0.023 Uiso 1 1 calc R
C15 C 0.7106(4) 0.7204(3) 0.6899(2) 0.0187(8) Uani 1 1 d .
H15A H 0.7770 0.7278 0.6484 0.022 Uiso 1 1 calc R
H15B H 0.7713 0.7054 0.7274 0.022 Uiso 1 1 calc R
C16 C 0.6503(4) 0.8045(2) 0.7347(2) 0.0184(8) Uani 1 1 d .
H16A H 0.5817 0.7963 0.7751 0.022 Uiso 1 1 calc R
H16B H 0.5915 0.8200 0.6967 0.022 Uiso 1 1 calc R
C17 C 0.7757(5) 0.8787(3) 0.7765(3) 0.0232(9) Uani 1 1 d .
H17A H 0.8378 0.8618 0.8122 0.028 Uiso 1 1 calc R
H17B H 0.8412 0.8887 0.7357 0.028 Uiso 1 1 calc R
C18 C 0.7170(6) 0.9623(3) 0.8252(3) 0.0343(11) Uani 1 1 d .
H18A H 0.8018 1.0073 0.8507 0.051 Uiso 1 1 calc R
H18B H 0.6536 0.9532 0.8664 0.051 Uiso 1 1 calc R
H18C H 0.6576 0.9803 0.7900 0.051 Uiso 1 1 calc R
N19 N 0.6081(4) 0.5445(2) 0.12387(19) 0.0168(7) Uani 1 1 d .
C20 C 0.5325(4) 0.6082(2) 0.1259(2) 0.0177(8) Uani 1 1 d .
H20 H 0.5226 0.6266 0.0824 0.021 Uiso 1 1 calc R
N21 N 0.4726(4) 0.6431(2) 0.1961(2) 0.0179(7) Uani 1 1 d .
C22 C 0.5112(5) 0.6003(3) 0.2438(2) 0.0223(8) Uani 1 1 d .
H22 H 0.4847 0.6108 0.2973 0.027 Uiso 1 1 calc R
C23 C 0.5954(5) 0.5395(3) 0.1986(3) 0.0249(9) Uani 1 1 d .
H23 H 0.6385 0.5000 0.2157 0.030 Uiso 1 1 calc R
C24 C 0.3913(4) 0.7178(2) 0.2194(2) 0.0197(8) Uani 1 1 d .
H24A H 0.3074 0.7093 0.2525 0.024 Uiso 1 1 calc R
H24B H 0.3479 0.7223 0.1708 0.024 Uiso 1 1 calc R
C25 C 0.4935(5) 0.8016(3) 0.2663(3) 0.0218(8) Uani 1 1 d .
H25A H 0.5379 0.7966 0.3145 0.026 Uiso 1 1 calc R
H25B H 0.5767 0.8103 0.2329 0.026 Uiso 1 1 calc R
C26 C 0.4092(5) 0.8796(3) 0.2917(3) 0.0268(9) Uani 1 1 d .
H26A H 0.3276 0.8716 0.3263 0.032 Uiso 1 1 calc R
H26B H 0.3628 0.8839 0.2437 0.032 Uiso 1 1 calc R
C27 C 0.5130(6) 0.9630(3) 0.3368(4) 0.0411(13) Uani 1 1 d .
H27A H 0.4551 1.0118 0.3521 0.062 Uiso 1 1 calc R
H27B H 0.5929 0.9715 0.3024 0.062 Uiso 1 1 calc R
H27C H 0.5575 0.9594 0.3849 0.062 Uiso 1 1 calc R
N28 N 0.8685(4) 0.4298(2) -0.06934(19) 0.0174(7) Uani 1 1 d .
C29 C 0.9444(4) 0.3637(2) -0.0849(2) 0.0176(8) Uani 1 1 d .
H29 H 0.9468 0.3304 -0.0523 0.021 Uiso 1 1 calc R
N30 N 1.0176(4) 0.3494(2) -0.1522(2) 0.0166(7) Uani 1 1 d .
C31 C 0.9862(5) 0.4098(2) -0.1826(2) 0.0195(8) Uani 1 1 d .
H31 H 1.0219 0.4160 -0.2301 0.023 Uiso 1 1 calc R
C32 C 0.8935(5) 0.4589(2) -0.1306(2) 0.0198(8) Uani 1 1 d .
H32 H 0.8526 0.5060 -0.1361 0.024 Uiso 1 1 calc R
C33 C 1.1060(4) 0.2790(2) -0.1897(2) 0.0171(8) Uani 1 1 d .
H33A H 1.1688 0.2716 -0.1481 0.021 Uiso 1 1 calc R
H33B H 1.1739 0.2938 -0.2273 0.021 Uiso 1 1 calc R
C34 C 1.0041(5) 0.1942(2) -0.2347(2) 0.0206(8) Uani 1 1 d .
H34A H 0.9377 0.1791 -0.1966 0.025 Uiso 1 1 calc R
H34B H 0.9395 0.2023 -0.2752 0.025 Uiso 1 1 calc R
C35 C 1.0927(5) 0.1203(3) -0.2758(3) 0.0233(9) Uani 1 1 d .
H35A H 1.1512 0.1092 -0.2349 0.028 Uiso 1 1 calc R
H35B H 1.1647 0.1372 -0.3107 0.028 Uiso 1 1 calc R
C36 C 0.9914(6) 0.0370(3) -0.3262(3) 0.0360(11) Uani 1 1 d .
H36A H 1.0535 -0.0087 -0.3515 0.054 Uiso 1 1 calc R
H36B H 0.9347 0.0472 -0.3675 0.054 Uiso 1 1 calc R
H36C H 0.9213 0.0192 -0.2917 0.054 Uiso 1 1 calc R
C37 C 0.8391(6) 0.7872(3) 0.4803(3) 0.0312(10) Uani 1 1 d .
F38 F 0.9104(4) 0.8376(2) 0.4466(2) 0.0442(8) Uani 1 1 d .
F39 F 0.6935(4) 0.7769(2) 0.4623(3) 0.0554(9) Uani 1 1 d .
F40 F 0.8597(4) 0.82716(18) 0.55949(19) 0.0458(8) Uani 1 1 d .
S41 S 0.90340(11) 0.68080(6) 0.44834(6) 0.0188(2) Uani 1 1 d .
O42 O 0.8160(3) 0.63884(19) 0.49374(18) 0.0240(6) Uani 1 1 d .
O43 O 0.8796(4) 0.6469(2) 0.36354(18) 0.0323(7) Uani 1 1 d .
N44 N 1.0724(4) 0.6984(2) 0.48084(19) 0.0198(7) Uani 1 1 d .
S45 S 1.21083(11) 0.72303(6) 0.43595(6) 0.0188(2) Uani 1 1 d .
O46 O 1.1762(4) 0.7449(2) 0.36918(18) 0.0296(7) Uani 1 1 d .
O47 O 1.3212(4) 0.6666(2) 0.4281(2) 0.0305(7) Uani 1 1 d .
C48 C 1.2974(5) 0.8253(3) 0.5128(3) 0.0259(9) Uani 1 1 d .
F49 F 1.2037(3) 0.88242(18) 0.5333(2) 0.0474(8) Uani 1 1 d .
F50 F 1.3412(4) 0.8120(2) 0.57728(18) 0.0503(9) Uani 1 1 d .
F51 F 1.4172(3) 0.85585(18) 0.48438(18) 0.0355(6) Uani 1 1 d .
C52 C 0.8030(5) 0.7856(3) 0.9797(3) 0.0284(10) Uani 1 1 d .
F53 F 0.8046(4) 0.82471(17) 1.05822(18) 0.0457(8) Uani 1 1 d .
F54 F 0.7536(4) 0.8373(2) 0.9470(2) 0.0428(7) Uani 1 1 d .
F55 F 0.9412(4) 0.7732(2) 0.9585(3) 0.0549(9) Uani 1 1 d .
S56 S 0.68309(11) 0.68005(6) 0.94737(6) 0.0189(2) Uani 1 1 d .
O57 O 0.7498(3) 0.63738(19) 0.99196(18) 0.0238(6) Uani 1 1 d .
O58 O 0.6892(4) 0.6464(2) 0.86249(18) 0.0327(8) Uani 1 1 d .
N59 N 0.5239(4) 0.6989(2) 0.9814(2) 0.0214(7) Uani 1 1 d .
S60 S 0.39701(11) 0.72504(6) 0.93763(6) 0.0193(2) Uani 1 1 d .
O61 O 0.4426(4) 0.7479(2) 0.87110(19) 0.0311(7) Uani 1 1 d .
O62 O 0.2592(4) 0.6690(2) 0.9289(2) 0.0321(7) Uani 1 1 d .
C63 C 0.3621(5) 0.8271(3) 1.0156(3) 0.0270(9) Uani 1 1 d .
F64 F 0.4832(4) 0.88339(18) 1.0366(2) 0.0506(9) Uani 1 1 d .
F65 F 0.2572(3) 0.85868(18) 0.98804(18) 0.0375(7) Uani 1 1 d .
F66 F 0.3121(4) 0.8134(2) 1.07982(18) 0.0497(9) Uani 1 1 d .

loop_
_atom_site_aniso_label
_atom_site_aniso_U_11
_atom_site_aniso_U_22
_atom_site_aniso_U_33
_atom_site_aniso_U_23
_atom_site_aniso_U_13
_atom_site_aniso_U_12
Ag1 0.02148(15) 0.01436(14) 0.01379(14) 0.00088(11) -0.00402(11) 0.00066(10)
Ag2 0.02181(15) 0.01424(14) 0.01384(15) 0.00086(11) 0.00234(11) 0.00239(10)
N1 0.0217(17) 0.0169(16) 0.0159(16) 0.0052(13) -0.0018(13) 0.0007(13)
C2 0.0166(18) 0.0180(18) 0.0129(17) 0.0037(15) -0.0019(15) 0.0049(14)
N3 0.0253(17) 0.0116(14) 0.0150(16) 0.0001(12) -0.0035(14) 0.0032(13)
C4 0.032(2) 0.024(2) 0.0163(19) 0.0098(17) -0.0039(17) -0.0002(17)
C5 0.034(2) 0.0203(19) 0.020(2) 0.0088(17) -0.0055(18) 0.0013(17)
C6 0.0201(19) 0.0161(18) 0.022(2) 0.0043(16) -0.0034(16) -0.0009(15)
C7 0.021(2) 0.0148(18) 0.029(2) 0.0046(17) -0.0019(17) 0.0030(15)
C8 0.032(2) 0.019(2) 0.027(2) 0.0060(18) -0.0052(19) 0.0001(17)
C9 0.040(3) 0.019(2) 0.051(3) 0.002(2) -0.004(2) 0.0056(19)
N10 0.0236(17) 0.0159(15) 0.0132(15) 0.0013(13) -0.0006(13) 0.0012(13)
C11 0.022(2) 0.0161(17) 0.0138(18) 0.0037(15) 0.0005(15) 0.0052(15)
N12 0.0218(17) 0.0164(15) 0.0156(16) 0.0057(13) -0.0014(13) 0.0025(13)
C13 0.027(2) 0.0205(19) 0.0119(18) 0.0052(15) 0.0004(16) 0.0012(16)
C14 0.023(2) 0.0167(18) 0.0156(18) 0.0064(15) 0.0012(16) -0.0035(15)
C15 0.0172(18) 0.0203(19) 0.0173(18) 0.0063(16) 0.0018(15) -0.0002(15)
C16 0.0173(18) 0.0155(18) 0.0185(19) 0.0024(15) 0.0012(16) 0.0003(14)
C17 0.026(2) 0.0150(18) 0.023(2) 0.0022(16) -0.0010(17) -0.0018(16)
C18 0.040(3) 0.017(2) 0.038(3) 0.0006(19) 0.002(2) 0.0049(19)
N19 0.0237(17) 0.0128(14) 0.0118(15) 0.0020(12) 0.0041(13) 0.0029(12)
C20 0.023(2) 0.0146(17) 0.0147(18) 0.0054(15) -0.0016(16) -0.0002(14)
N21 0.0203(16) 0.0163(15) 0.0135(15) 0.0019(13) -0.0002(13) 0.0008(12)
C22 0.032(2) 0.0205(19) 0.0159(18) 0.0080(16) 0.0057(17) 0.0051(16)
C23 0.035(2) 0.021(2) 0.022(2) 0.0124(17) 0.0049(18) 0.0042(17)
C24 0.0181(19) 0.0169(18) 0.0203(19) 0.0023(16) 0.0037(16) 0.0031(15)
C25 0.0176(19) 0.0179(19) 0.024(2) 0.0025(16) 0.0023(16) -0.0012(15)
C26 0.031(2) 0.0157(19) 0.029(2) 0.0043(17) -0.0016(19) -0.0001(17)
C27 0.041(3) 0.015(2) 0.057(3) 0.003(2) -0.002(3) -0.0011(19)
N28 0.0239(17) 0.0136(15) 0.0102(15) -0.0009(12) -0.0022(13) 0.0021(12)
C29 0.0196(19) 0.0144(17) 0.0169(18) 0.0041(15) -0.0006(15) 0.0009(14)
N30 0.0188(16) 0.0147(15) 0.0158(15) 0.0050(13) -0.0010(13) 0.0018(12)
C31 0.031(2) 0.0130(17) 0.0139(18) 0.0046(15) 0.0037(16) 0.0040(15)
C32 0.022(2) 0.0176(18) 0.021(2) 0.0083(16) -0.0007(16) 0.0062(15)
C33 0.0176(18) 0.0141(17) 0.0172(18) 0.0028(15) 0.0010(15) 0.0033(14)
C34 0.0211(19) 0.0165(18) 0.022(2) 0.0045(16) -0.0024(16) 0.0021(15)
C35 0.025(2) 0.0184(19) 0.023(2) 0.0042(16) 0.0007(17) 0.0010(16)
C36 0.035(3) 0.019(2) 0.045(3) 0.002(2) 0.008(2) -0.0005(18)
C37 0.033(2) 0.031(2) 0.038(3) 0.021(2) 0.010(2) 0.0106(19)
F38 0.0522(19) 0.0398(16) 0.059(2) 0.0366(16) 0.0146(16) 0.0142(14)
F39 0.0339(17) 0.054(2) 0.088(3) 0.034(2) 0.0087(17) 0.0161(15)
F40 0.068(2) 0.0236(14) 0.0376(17) 0.0011(12) 0.0185(15) 0.0067(14)
S41 0.0226(5) 0.0188(4) 0.0130(4) 0.0046(4) 0.0007(4) -0.0005(3)
O42 0.0248(15) 0.0223(14) 0.0223(15) 0.0073(12) 0.0005(12) -0.0026(11)
O43 0.0321(17) 0.0438(19) 0.0138(14) 0.0040(13) -0.0034(13) -0.0004(14)
N44 0.0250(18) 0.0211(16) 0.0137(16) 0.0087(13) -0.0004(14) -0.0018(13)
S45 0.0240(5) 0.0159(4) 0.0160(4) 0.0057(4) 0.0022(4) 0.0014(3)
O46 0.0360(18) 0.0374(17) 0.0203(15) 0.0172(14) 0.0038(13) 0.0025(14)
O47 0.0307(17) 0.0209(14) 0.0403(19) 0.0102(14) 0.0057(14) 0.0086(12)
C48 0.029(2) 0.023(2) 0.021(2) 0.0033(17) 0.0031(18) -0.0010(17)
F49 0.0384(16) 0.0202(13) 0.063(2) -0.0091(13) 0.0081(15) 0.0046(12)
F50 0.063(2) 0.0533(19) 0.0262(15) 0.0136(14) -0.0154(15) -0.0191(16)
F51 0.0293(14) 0.0269(13) 0.0447(16) 0.0109(12) 0.0052(12) -0.0083(11)
C52 0.025(2) 0.031(2) 0.032(2) 0.017(2) -0.0092(19) -0.0044(18)
F53 0.072(2) 0.0208(13) 0.0343(16) 0.0013(12) -0.0215(16) -0.0033(13)
F54 0.0439(17) 0.0378(16) 0.058(2) 0.0343(15) -0.0054(15) -0.0050(13)
F55 0.0272(16) 0.054(2) 0.084(3) 0.029(2) 0.0023(17) -0.0034(14)
S56 0.0250(5) 0.0185(4) 0.0120(4) 0.0033(4) -0.0004(4) 0.0053(4)
O57 0.0265(15) 0.0215(14) 0.0243(15) 0.0078(12) 0.0028(12) 0.0090(11)
O58 0.0325(17) 0.046(2) 0.0122(14) 0.0007(13) 0.0004(13) 0.0104(15)
N59 0.0265(18) 0.0244(17) 0.0171(16) 0.0100(14) 0.0029(14) 0.0096(14)
S60 0.0247(5) 0.0166(4) 0.0167(4) 0.0066(4) -0.0024(4) 0.0021(4)
O61 0.0358(18) 0.0443(19) 0.0207(15) 0.0193(14) 0.0010(13) 0.0107(15)
O62 0.0279(16) 0.0240(15) 0.0436(19) 0.0128(14) -0.0076(15) -0.0005(13)
C63 0.032(2) 0.023(2) 0.024(2) 0.0047(18) -0.0015(19) 0.0079(18)
F64 0.0421(17) 0.0205(13) 0.069(2) -0.0069(14) -0.0152(16) 0.0033(12)
F65 0.0416(16) 0.0301(14) 0.0429(16) 0.0126(13) -0.0053(13) 0.0150(12)
F66 0.078(2) 0.0501(19) 0.0255(15) 0.0110(14) 0.0140(15) 0.0322(17)

loop_
_atom_type_symbol
_atom_type_description
_atom_type_scat_dispersion_real
_atom_type_scat_dispersion_imag
_atom_type_scat_source
C C 0.0181 0.0091 'International Tables Vol C Tables 4.2.6.8 and 6.1.1.4'
H H 0.0000 0.0000 'International Tables Vol C Tables 4.2.6.8 and 6.1.1.4'
Ag Ag 0.1306 4.2820 'International Tables Vol C Tables 4.2.6.8 and 6.1.1.4'
F F 0.0727 0.0534 'International Tables Vol C Tables 4.2.6.8 and 6.1.1.4'
N N 0.0311 0.0180 'International Tables Vol C Tables 4.2.6.8 and 6.1.1.4'
O O 0.0492 0.0322 'International Tables Vol C Tables 4.2.6.8 and 6.1.1.4'
S S 0.3331 0.5567 'International Tables Vol C Tables 4.2.6.8 and 6.1.1.4'

loop_
_geom_angle_atom_site_label_1
_geom_angle_atom_site_label_2
_geom_angle_atom_site_label_3
_geom_angle
N10 Ag1 N1 174.08(13)
N19 Ag2 N28 173.95(12)
C2 N1 Ag1 123.4(3)
C2 N1 C5 105.8(3)
C5 N1 Ag1 130.3(3)
N1 C2 N3 111.1(3)
C2 N3 C4 107.5(3)
C2 N3 C6 125.3(4)
C4 N3 C6 126.9(3)
C5 C4 N3 106.1(4)
C4 C5 N1 109.5(4)
N3 C6 C7 111.4(3)
C6 C7 C8 112.5(4)
C9 C8 C7 112.5(4)
C11 N10 Ag1 127.3(3)
C11 N10 C14 106.0(3)
C14 N10 Ag1 126.8(3)
N10 C11 N12 110.9(3)
C11 N12 C13 107.7(3)
C11 N12 C15 126.4(3)
C13 N12 C15 125.9(3)
C14 C13 N12 106.0(3)
C13 C14 N10 109.5(4)
N12 C15 C16 111.3(3)
C15 C16 C17 112.3(3)
C18 C17 C16 113.0(4)
C20 N19 Ag2 124.0(3)
C20 N19 C23 105.2(3)
C23 N19 Ag2 130.3(3)
N19 C20 N21 111.9(3)
C20 N21 C22 107.6(3)
C20 N21 C24 125.5(3)
C22 N21 C24 126.8(4)
C23 C22 N21 106.0(4)
C22 C23 N19 109.3(4)
N21 C24 C25 111.9(3)
C26 C25 C24 112.2(3)
C25 C26 C27 111.7(4)
C29 N28 Ag2 127.5(3)
C29 N28 C32 105.8(3)
C32 N28 Ag2 126.7(3)
N28 C29 N30 111.5(4)
C29 N30 C31 107.3(3)
C29 N30 C33 126.4(3)
C31 N30 C33 126.1(4)
C32 C31 N30 105.8(4)
C31 C32 N28 109.5(3)
N30 C33 C34 111.1(3)
C35 C34 C33 112.4(3)
C34 C35 C36 112.5(4)
F38 C37 F39 109.1(4)
F38 C37 F40 108.1(4)
F38 C37 S41 112.7(3)
F39 C37 F40 107.6(4)
F39 C37 S41 109.2(4)
F40 C37 S41 110.1(3)
O42 S41 C37 103.1(2)
O42 S41 N44 107.76(18)
O43 S41 C37 104.2(2)
O43 S41 O42 118.60(19)
O43 S41 N44 115.8(2)
N44 S41 C37 105.7(2)
S45 N44 S41 124.4(2)
N44 S45 C48 100.8(2)
O46 S45 N44 116.11(19)
O46 S45 O47 118.5(2)
O46 S45 C48 104.8(2)
O47 S45 N44 110.6(2)
O47 S45 C48 103.3(2)
F49 C48 S45 111.3(3)
F49 C48 F50 109.0(4)
F49 C48 F51 109.2(4)
F50 C48 S45 110.2(3)
F51 C48 S45 108.9(3)
F51 C48 F50 108.1(4)
F53 C52 F54 107.9(4)
F53 C52 S56 110.3(3)
F54 C52 S56 111.5(3)
F55 C52 F53 108.8(4)
F55 C52 F54 109.4(4)
F55 C52 S56 108.8(3)
O57 S56 C52 102.41(19)
O57 S56 N59 107.43(19)
O58 S56 C52 104.3(2)
O58 S56 O57 118.6(2)
O58 S56 N59 116.24(19)
N59 S56 C52 106.1(2)
S56 N59 S60 124.2(2)
N59 S60 C63 100.8(2)
O61 S60 N59 115.8(2)
O61 S60 C63 104.8(2)
O62 S60 N59 110.9(2)
O62 S60 O61 118.1(2)
O62 S60 C63 103.9(2)
F64 C63 S60 111.7(3)
F64 C63 F65 109.5(4)
F64 C63 F66 108.6(4)
F65 C63 S60 108.7(3)
F65 C63 F66 107.9(4)
F66 C63 S60 110.3(3)

loop_
_geom_bond_atom_site_label_1
_geom_bond_atom_site_label_2
_geom_bond_distance
Ag1 N1 2.099(3)
Ag1 N10 2.092(3)
Ag2 N19 2.094(3)
Ag2 N28 2.099(3)
N1 C2 1.326(5)
N1 C5 1.382(5)
C2 N3 1.342(5)
N3 C4 1.381(6)
N3 C6 1.464(5)
C4 C5 1.358(6)
C6 C7 1.511(5)
C7 C8 1.528(6)
C8 C9 1.520(6)
N10 C11 1.319(5)
N10 C14 1.379(5)
C11 N12 1.353(5)
N12 C13 1.368(5)
N12 C15 1.472(5)
C13 C14 1.365(6)
C15 C16 1.517(5)
C16 C17 1.530(5)
C17 C18 1.518(6)
N19 C20 1.328(5)
N19 C23 1.383(5)
C20 N21 1.330(5)
N21 C22 1.377(5)
N21 C24 1.460(5)
C22 C23 1.365(6)
C24 C25 1.528(5)
C25 C26 1.521(6)
C26 C27 1.524(6)
N28 C29 1.321(5)
N28 C32 1.370(5)
C29 N30 1.337(5)
N30 C31 1.376(5)
N30 C33 1.463(5)
C31 C32 1.364(6)
C33 C34 1.530(5)
C34 C35 1.517(6)
C35 C36 1.533(6)
C37 F38 1.317(6)
C37 F39 1.322(6)
C37 F40 1.336(6)
C37 S41 1.835(5)
S41 O42 1.437(3)
S41 O43 1.426(3)
S41 N44 1.578(3)
N44 S45 1.577(4)
S45 O46 1.426(3)
S45 O47 1.430(3)
S45 C48 1.839(4)
C48 F49 1.309(6)
C48 F50 1.329(6)
C48 F51 1.318(6)
C52 F53 1.322(6)
C52 F54 1.330(5)
C52 F55 1.319(6)
C52 S56 1.844(4)
S56 O57 1.433(3)
S56 O58 1.426(3)
S56 N59 1.579(4)
N59 S60 1.580(3)
S60 O61 1.432(3)
S60 O62 1.427(3)
S60 C63 1.838(4)
C63 F64 1.302(6)
C63 F65 1.318(5)
C63 F66 1.329(6)
